data_4350355
loop_
_publ_author_name
'Arroyo, Marta'
'Miguel, Daniel'
'Villafa\~ne, Fernando'
'Nieto, Sonia'
'P\'erez, Julio'
'Riera, Luc\'ia'

_publ_section_title
;
 Rhenium-mediated coupling of acetonitrile and pyrazoles. New molecular
 clefts for anion binding.
;
_journal_issue 17
_journal_name_full 'Inorganic chemistry'
_journal_page_first 7018
_journal_page_last 7026
_journal_paper_doi 10.1021/ic0607078
_journal_volume 45
_journal_year 2006
_chemical_formula_sum 'C16 H21 Cl3 N5 O3 Re'
_chemical_formula_weight 623.93
_space_group_IT_number 15
_space_group_name_Hall '-C 2yc'
_space_group_name_H-M_alt 'C 1 2/c 1'
_symmetry_cell_setting monoclinic
_symmetry_space_group_name_H-M 'C 1 2/c 1'
_atom_sites_solution_hydrogens geom
_atom_sites_solution_primary direct
_atom_sites_solution_secondary difmap
_audit_creation_method SHELXL-97
_cell_angle_alpha 90.00
_cell_angle_beta 110.459(5)
_cell_angle_gamma 90.00
_cell_formula_units_Z 8
_cell_length_a 31.835(8)
_cell_length_b 10.994(3)
_cell_length_c 14.058(4)
_cell_measurement_temperature 296(2)
_cell_volume 4610(2)
_computing_cell_refinement 'Bruker SMART'
_computing_data_collection 'Bruker SMART'
_computing_data_reduction 'Bruker SHELXTL'
_computing_molecular_graphics 'Bruker SHELXTL'
_computing_publication_material 'Bruker SHELXTL'
_computing_structure_refinement 'SHELXL-97 (Sheldrick, 1997)'
_computing_structure_solution 'SHELXS-97 (Sheldrick, 1990)'
_diffrn_ambient_temperature 296(2)
_diffrn_measured_fraction_theta_full 0.997
_diffrn_measured_fraction_theta_max 0.997
_diffrn_measurement_device_type 'CCD area detector'
_diffrn_measurement_method 'phi and omega scans'
_diffrn_radiation_monochromator graphite
_diffrn_radiation_source 'fine-focus sealed tube'
_diffrn_radiation_type MoK\a
_diffrn_radiation_wavelength 0.71073
_diffrn_reflns_av_R_equivalents 0.0231
_diffrn_reflns_av_sigmaI/netI 0.0205
_diffrn_reflns_limit_h_max 35
_diffrn_reflns_limit_h_min -27
_diffrn_reflns_limit_k_max 12
_diffrn_reflns_limit_k_min -12
_diffrn_reflns_limit_l_max 12
_diffrn_reflns_limit_l_min -15
_diffrn_reflns_number 9956
_diffrn_reflns_theta_full 23.26
_diffrn_reflns_theta_max 23.26
_diffrn_reflns_theta_min 1.97
_exptl_absorpt_coefficient_mu 5.645
_exptl_absorpt_correction_T_max 1.000000
_exptl_absorpt_correction_T_min 0.640566
_exptl_absorpt_correction_type multi-scan
_exptl_absorpt_process_details SADABS
_exptl_crystal_colour COLORLESS
_exptl_crystal_density_diffrn 1.798
_exptl_crystal_density_method 'not measured'
_exptl_crystal_description BLOCK
_exptl_crystal_F_000 2416
_exptl_crystal_size_max 0.42
_exptl_crystal_size_mid 0.17
_exptl_crystal_size_min 0.13
_refine_diff_density_max 1.287
_refine_diff_density_min -1.228
_refine_diff_density_rms 0.124
_refine_ls_extinction_method none
_refine_ls_goodness_of_fit_ref 1.046
_refine_ls_hydrogen_treatment mixed
_refine_ls_matrix_type full
_refine_ls_number_parameters 266
_refine_ls_number_reflns 3303
_refine_ls_number_restraints 0
_refine_ls_restrained_S_all 1.046
_refine_ls_R_factor_all 0.0400
_refine_ls_R_factor_gt 0.0336
_refine_ls_shift/su_max 0.001
_refine_ls_shift/su_mean 0.000
_refine_ls_structure_factor_coef Fsqd
_refine_ls_weighting_details 'calc w=1/[\s^2^(Fo^2^)+(0.0569P)^2^+32.2495P] where P=(Fo^2^+2Fc^2^)/3'
_refine_ls_weighting_scheme calc
_refine_ls_wR_factor_gt 0.0899
_refine_ls_wR_factor_ref 0.0950
_reflns_number_gt 2881
_reflns_number_total 3303
_reflns_threshold_expression >2sigma(I)
_cod_data_source_file ic0607078si20060426_072212.cif
_cod_data_source_block Compound_14_sn431am
_cod_depositor_comments
;
The following automatic conversions were performed:

data item '_symmetry_cell_setting' value 'Monoclinic' was changed to
'monoclinic' in accordance with the
/home/saulius/struct/COD-crude-data/automatic-downloads/DataCite-retrospective/ACS/depositions/lib/dictionaries/cif_core.dic
dictionary named 'cif_core.dic' version 2.4.2 last updated on
2011-04-26.

Automatic conversion script
Id: cif_fix_values 6909 2019-04-08 15:41:33Z antanas 
;
_cod_original_sg_symbol_H-M C2/c
_cod_database_code 4350355

loop_
_symmetry_equiv_pos_as_xyz
'x, y, z'
'-x, y, -z+1/2'
'x+1/2, y+1/2, z'
'-x+1/2, y+1/2, -z+1/2'
'-x, -y, -z'
'x, -y, z-1/2'
'-x+1/2, -y+1/2, -z'
'x+1/2, -y+1/2, z-1/2'

loop_
_atom_site_label
_atom_site_type_symbol
_atom_site_fract_x
_atom_site_fract_y
_atom_site_fract_z
_atom_site_U_iso_or_equiv
_atom_site_adp_type
_atom_site_occupancy
_atom_site_symmetry_multiplicity
_atom_site_calc_flag
_atom_site_refinement_flags
Re1 Re 0.359691(9) 0.90316(2) 0.32541(2) 0.03931(14) Uani 1 1 d .
C1 C 0.3349(3) 0.9595(8) 0.1874(6) 0.057(2) Uani 1 1 d .
O1 O 0.3208(2) 0.9933(8) 0.1059(5) 0.095(2) Uani 1 1 d .
C2 C 0.3818(3) 0.7622(8) 0.2797(7) 0.062(2) Uani 1 1 d .
O2 O 0.3951(2) 0.6786(7) 0.2501(7) 0.108(3) Uani 1 1 d .
C3 C 0.4161(3) 0.9781(7) 0.3397(5) 0.0518(19) Uani 1 1 d .
O3 O 0.4500(2) 1.0205(6) 0.3483(5) 0.0723(17) Uani 1 1 d .
N1 N 0.32446(19) 1.0501(5) 0.3690(4) 0.0393(13) Uani 1 1 d .
N2 N 0.28394(19) 1.0189(5) 0.3755(4) 0.0382(13) Uani 1 1 d .
N3 N 0.38430(19) 0.8385(5) 0.4839(4) 0.0420(13) Uani 1 1 d .
N4 N 0.3770(2) 0.7211(6) 0.5053(5) 0.0511(16) Uani 1 1 d .
H4 H 0.361(2) 0.689(6) 0.462(5) 0.03(2) Uiso 1 1 d .
N5 N 0.2983(2) 0.8312(6) 0.3311(4) 0.0398(14) Uani 1 1 d .
H5 H 0.292(2) 0.762(7) 0.325(5) 0.04(2) Uiso 1 1 d .
Cl1 Cl 0.29921(8) 0.54593(16) 0.37114(15) 0.0624(6) Uani 1 1 d .
C11 C 0.3267(2) 1.1693(6) 0.3767(5) 0.0452(17) Uani 1 1 d .
C12 C 0.2887(3) 1.2157(6) 0.3876(5) 0.0511(19) Uani 1 1 d .
H12 H 0.2826 1.2974 0.3941 0.061 Uiso 1 1 calc R
C13 C 0.2614(3) 1.1193(6) 0.3873(5) 0.0432(17) Uani 1 1 d .
C14 C 0.3657(3) 1.2421(8) 0.3704(8) 0.074(3) Uani 1 1 d .
H14A H 0.3889 1.1879 0.3682 0.111 Uiso 1 1 calc R
H14B H 0.3769 1.2938 0.4289 0.111 Uiso 1 1 calc R
H14C H 0.3560 1.2911 0.3101 0.111 Uiso 1 1 calc R
C15 C 0.2166(3) 1.1204(7) 0.3944(6) 0.057(2) Uani 1 1 d .
H15A H 0.1955 1.0862 0.3337 0.085 Uiso 1 1 calc R
H15B H 0.2082 1.2026 0.4023 0.085 Uiso 1 1 calc R
H15C H 0.2168 1.0730 0.4520 0.085 Uiso 1 1 calc R
C16 C 0.2717(2) 0.8961(5) 0.3567(5) 0.0359(15) Uani 1 1 d .
C17 C 0.2308(3) 0.8492(7) 0.3721(6) 0.0538(19) Uani 1 1 d .
H17A H 0.2301 0.7621 0.3670 0.081 Uiso 1 1 calc R
H17B H 0.2047 0.8824 0.3211 0.081 Uiso 1 1 calc R
H17C H 0.2311 0.8727 0.4381 0.081 Uiso 1 1 calc R
C21 C 0.3991(3) 0.6915(7) 0.6007(6) 0.0543(19) Uani 1 1 d .
C22 C 0.4233(3) 0.7920(7) 0.6451(6) 0.057(2) Uani 1 1 d .
H22 H 0.4428 0.7987 0.7118 0.068 Uiso 1 1 calc R
C23 C 0.4130(3) 0.8824(7) 0.5713(6) 0.0472(18) Uani 1 1 d .
C24 C 0.3963(4) 0.5665(8) 0.6407(8) 0.081(3) Uani 1 1 d .
H24A H 0.3730 0.5214 0.5910 0.122 Uiso 1 1 calc R
H24B H 0.3896 0.5726 0.7020 0.122 Uiso 1 1 calc R
H24C H 0.4244 0.5254 0.6546 0.122 Uiso 1 1 calc R
C25 C 0.4299(3) 1.0096(7) 0.5808(6) 0.063(2) Uani 1 1 d .
H25A H 0.4557 1.0133 0.5605 0.095 Uiso 1 1 calc R
H25B H 0.4381 1.0357 0.6501 0.095 Uiso 1 1 calc R
H25C H 0.4069 1.0619 0.5381 0.095 Uiso 1 1 calc R
C90 C 0.5126(9) 0.318(5) 0.5202(19) 0.45(4) Uani 1 1 d .
H90A H 0.5388 0.3692 0.5499 0.546 Uiso 1 1 calc R
H90B H 0.5227 0.2398 0.5050 0.546 Uiso 1 1 calc R
Cl91 Cl 0.4800(5) 0.3803(14) 0.4150(11) 0.398(8) Uani 1 1 d .
Cl92 Cl 0.4870(3) 0.2988(9) 0.6051(9) 0.323(5) Uani 1 1 d .

loop_
_atom_site_aniso_label
_atom_site_aniso_U_11
_atom_site_aniso_U_22
_atom_site_aniso_U_33
_atom_site_aniso_U_23
_atom_site_aniso_U_13
_atom_site_aniso_U_12
Re1 0.0472(2) 0.03353(19) 0.0367(2) -0.00403(11) 0.01389(14) -0.00121(12)
C1 0.063(5) 0.064(5) 0.045(5) -0.010(4) 0.018(4) -0.007(4)
O1 0.095(5) 0.141(7) 0.036(4) 0.012(4) 0.007(3) -0.009(5)
C2 0.059(5) 0.058(5) 0.070(6) -0.021(4) 0.024(4) -0.009(4)
O2 0.084(5) 0.089(5) 0.148(7) -0.064(5) 0.036(5) 0.010(4)
C3 0.064(5) 0.052(5) 0.038(4) 0.002(3) 0.017(4) -0.001(4)
O3 0.059(4) 0.087(5) 0.072(4) 0.006(3) 0.025(3) -0.019(3)
N1 0.049(3) 0.028(3) 0.035(3) 0.000(2) 0.008(3) -0.004(3)
N2 0.052(3) 0.032(3) 0.031(3) 0.000(2) 0.015(2) 0.002(3)
N3 0.050(3) 0.030(3) 0.040(3) -0.001(2) 0.009(3) -0.004(3)
N4 0.058(4) 0.038(4) 0.051(4) -0.001(3) 0.011(4) -0.006(3)
N5 0.047(3) 0.025(3) 0.047(4) 0.000(3) 0.015(3) -0.005(3)
Cl1 0.0921(15) 0.0305(9) 0.0564(12) 0.0011(8) 0.0155(11) -0.0089(9)
C11 0.059(5) 0.029(4) 0.042(4) 0.001(3) 0.011(3) 0.000(3)
C12 0.077(5) 0.031(4) 0.040(4) -0.003(3) 0.014(4) 0.017(4)
C13 0.061(5) 0.030(4) 0.036(4) -0.003(3) 0.013(3) 0.009(3)
C14 0.056(5) 0.061(5) 0.103(7) -0.023(5) 0.026(5) -0.018(4)
C15 0.061(5) 0.051(5) 0.057(5) -0.003(4) 0.020(4) 0.012(4)
C16 0.047(4) 0.026(3) 0.031(4) 0.001(3) 0.010(3) 0.000(3)
C17 0.064(5) 0.041(4) 0.062(5) 0.002(4) 0.028(4) -0.001(4)
C21 0.067(5) 0.041(4) 0.052(5) 0.011(4) 0.017(4) 0.001(4)
C22 0.066(5) 0.059(5) 0.038(4) 0.010(4) 0.008(4) 0.002(4)
C23 0.052(4) 0.046(4) 0.042(4) 0.001(3) 0.014(4) 0.000(3)
C24 0.104(8) 0.057(5) 0.078(7) 0.022(5) 0.026(6) 0.006(5)
C25 0.083(6) 0.048(5) 0.054(5) -0.004(4) 0.018(4) -0.015(4)
C90 0.23(3) 1.03(11) 0.15(2) 0.18(4) 0.12(2) 0.35(5)
Cl91 0.344(16) 0.46(2) 0.375(18) 0.045(14) 0.101(14) 0.069(13)
Cl92 0.312(11) 0.249(10) 0.369(13) 0.021(9) 0.068(10) -0.074(8)

loop_
_atom_type_symbol
_atom_type_description
_atom_type_scat_dispersion_real
_atom_type_scat_dispersion_imag
_atom_type_scat_source
C C 0.0033 0.0016 'International Tables Vol C Tables 4.2.6.8 and 6.1.1.4'
H H 0.0000 0.0000 'International Tables Vol C Tables 4.2.6.8 and 6.1.1.4'
N N 0.0061 0.0033 'International Tables Vol C Tables 4.2.6.8 and 6.1.1.4'
O O 0.0106 0.0060 'International Tables Vol C Tables 4.2.6.8 and 6.1.1.4'
Cl Cl 0.1484 0.1585 'International Tables Vol C Tables 4.2.6.8 and 6.1.1.4'
Re Re -1.0185 7.2310 'International Tables Vol C Tables 4.2.6.8 and 6.1.1.4'

loop_
_geom_angle_atom_site_label_1
_geom_angle_atom_site_label_2
_geom_angle_atom_site_label_3
_geom_angle
C2 Re1 C3 86.7(3)
C2 Re1 C1 89.5(4)
C3 Re1 C1 90.4(3)
C2 Re1 N5 99.3(3)
C3 Re1 N5 171.5(3)
C1 Re1 N5 95.7(3)
C2 Re1 N1 171.1(3)
C3 Re1 N1 102.0(3)
C1 Re1 N1 88.6(3)
N5 Re1 N1 72.3(2)
C2 Re1 N3 92.0(3)
C3 Re1 N3 92.5(3)
C1 Re1 N3 176.8(3)
N5 Re1 N3 81.3(2)
N1 Re1 N3 89.5(2)
O1 C1 Re1 179.0(8)
O2 C2 Re1 178.3(9)
O3 C3 Re1 178.7(7)
C11 N1 N2 105.6(6)
C11 N1 Re1 138.2(5)
N2 N1 Re1 115.1(4)
C13 N2 N1 110.8(5)
C13 N2 C16 132.9(6)
N1 N2 C16 115.8(5)
C23 N3 N4 104.7(6)
C23 N3 Re1 134.3(5)
N4 N3 Re1 120.0(5)
C21 N4 N3 112.7(7)
C16 N5 Re1 121.2(5)
N1 C11 C12 110.8(7)
N1 C11 C14 123.2(7)
C12 C11 C14 126.0(7)
C11 C12 C13 107.2(6)
N2 C13 C12 105.5(6)
N2 C13 C15 125.7(7)
C12 C13 C15 128.7(6)
N5 C16 N2 115.5(6)
N5 C16 C17 123.9(6)
N2 C16 C17 120.5(6)
N4 C21 C22 106.3(6)
N4 C21 C24 121.7(7)
C22 C21 C24 132.0(8)
C21 C22 C23 106.9(7)
N3 C23 C22 109.5(7)
N3 C23 C25 122.1(7)
C22 C23 C25 128.4(7)
Cl91 C90 Cl92 112.7(15)

loop_
_geom_bond_atom_site_label_1
_geom_bond_atom_site_label_2
_geom_bond_distance
Re1 C2 1.904(9)
Re1 C3 1.922(9)
Re1 C1 1.923(9)
Re1 N5 2.138(6)
Re1 N1 2.174(6)
Re1 N3 2.205(6)
C1 O1 1.137(10)
C2 O2 1.150(10)
C3 O3 1.142(9)
N1 C11 1.315(9)
N1 N2 1.368(8)
N2 C13 1.357(9)
N2 C16 1.405(8)
N3 C23 1.339(9)
N3 N4 1.364(8)
N4 C21 1.320(10)
N5 C16 1.252(9)
C11 C12 1.369(10)
C11 C14 1.505(11)
C12 C13 1.369(11)
C13 C15 1.464(11)
C16 C17 1.485(10)
C21 C22 1.366(11)
C21 C24 1.499(11)
C22 C23 1.391(10)
C23 C25 1.487(10)
C90 Cl91 1.63(2)
C90 Cl92 1.68(2)
